data_4121500
loop_
_publ_author_name
'Ward, Ashleigh L.'
'Lukens, Wayne W.'
'Lu, Connie C.'
'Arnold, John'

_publ_section_title
;
 Photochemical route to actinide-transition metal bonds: synthesis,
 characterization and reactivity of a series of thorium and uranium
 heterobimetallic complexes.
;
_journal_issue 9
_journal_name_full 'Journal of the American Chemical Society'
_journal_page_first 3647
_journal_page_last 3654
_journal_paper_doi 10.1021/ja413192m
_journal_volume 136
_journal_year 2014
_chemical_formula_moiety '2(C43 H60 Co N4 O4 P3 Th), C7 H8'
_chemical_formula_sum 'C46.5 H64 Co N4 O4 P3 Th'
_chemical_formula_weight 1126.90
_chemical_name_common 'Complex 4'
_space_group_IT_number 2
_symmetry_cell_setting triclinic
_symmetry_space_group_name_Hall '-P 1'
_symmetry_space_group_name_H-M 'P -1'
_atom_sites_solution_hydrogens geom
_atom_sites_solution_primary direct
_atom_sites_solution_secondary difmap
_audit_creation_method SHELXL-97
_cell_angle_alpha 82.195(6)
_cell_angle_beta 83.056(6)
_cell_angle_gamma 83.218(6)
_cell_formula_units_Z 4
_cell_length_a 11.2506(14)
_cell_length_b 15.9358(19)
_cell_length_c 29.701(4)
_cell_measurement_reflns_used 9703
_cell_measurement_temperature 100(2)
_cell_measurement_theta_max 26.03
_cell_measurement_theta_min 2.32
_cell_volume 5208.9(11)
_computing_cell_refinement 'Bruker SAINT'
_computing_data_collection 'Bruker APEX2'
_computing_data_reduction 'Bruker SAINT'
_computing_molecular_graphics ORTEP-32
_computing_publication_material WinGX
_computing_structure_refinement 'SHELXL-97 (Sheldrick, 2008)'
_computing_structure_solution 'SHELXS-97 (Sheldrick, 2008)'
_diffrn_ambient_temperature 100(2)
_diffrn_detector_area_resol_mean 8.366
_diffrn_measured_fraction_theta_full 0.988
_diffrn_measured_fraction_theta_max 0.971
_diffrn_measurement_device_type 'Bruker APEX-II CCD'
_diffrn_measurement_method '\f and \w scans'
_diffrn_radiation_monochromator 'QUAZAR multilayer mirrors'
_diffrn_radiation_source 'fine-focus sealed tube'
_diffrn_radiation_type MoK\a
_diffrn_radiation_wavelength 0.71073
_diffrn_reflns_av_R_equivalents 0.0536
_diffrn_reflns_av_sigmaI/netI 0.0735
_diffrn_reflns_limit_h_max 13
_diffrn_reflns_limit_h_min -13
_diffrn_reflns_limit_k_max 19
_diffrn_reflns_limit_k_min -19
_diffrn_reflns_limit_l_max 34
_diffrn_reflns_limit_l_min -36
_diffrn_reflns_number 71236
_diffrn_reflns_theta_full 25.00
_diffrn_reflns_theta_max 26.05
_diffrn_reflns_theta_min 1.30
_exptl_absorpt_coefficient_mu 3.332
_exptl_absorpt_correction_T_max 0.8511
_exptl_absorpt_correction_T_min 0.8002
_exptl_absorpt_correction_type multi-scan
_exptl_absorpt_process_details SADABS
_exptl_crystal_colour colorless
_exptl_crystal_density_diffrn 1.437
_exptl_crystal_density_meas a
_exptl_crystal_density_method 'not measured'
_exptl_crystal_description block
_exptl_crystal_F_000 2220
_exptl_crystal_size_max 0.07
_exptl_crystal_size_mid 0.07
_exptl_crystal_size_min 0.05
_platon_squeeze_details
;
;
_refine_diff_density_max 1.467
_refine_diff_density_min -1.255
_refine_diff_density_rms 0.143
_refine_ls_extinction_method none
_refine_ls_goodness_of_fit_ref 1.039
_refine_ls_hydrogen_treatment constr
_refine_ls_matrix_type full
_refine_ls_number_parameters 1062
_refine_ls_number_reflns 19981
_refine_ls_number_restraints 6
_refine_ls_restrained_S_all 1.040
_refine_ls_R_factor_all 0.0659
_refine_ls_R_factor_gt 0.0423
_refine_ls_shift/su_max 0.002
_refine_ls_shift/su_mean 0.000
_refine_ls_structure_factor_coef Fsqd
_refine_ls_weighting_details 'calc w=1/[\s^2^(Fo^2^)+(0.0269P)^2^+3.8150P] where P=(Fo^2^+2Fc^2^)/3'
_refine_ls_weighting_scheme calc
_refine_ls_wR_factor_gt 0.0715
_refine_ls_wR_factor_ref 0.0765
_reflns_number_gt 15123
_reflns_number_total 19981
_reflns_threshold_expression >2sigma(I)
_cod_data_source_file ja413192m_si_002.cif
_cod_data_source_block shelxl
_cod_depositor_comments
;
The following automatic conversions were performed:

'_symmetry_cell_setting' value 'Triclinic' changed to 'triclinic'
according to
/usr/data/users/saulius/crontab/automatic-downloads/current/ACS/lib/dictionaries/cif_core.dic
dictionary named 'cif_core.dic' version 2.4.2 from 2011-04-26.

Automatic conversion script
Id: cif_fix_values 2281 2013-09-26 08:29:07Z andrius 
;
_cod_original_cell_volume 5209.0(11)
_cod_original_sg_symbol_H-M P-1
_cod_database_code 4121500

loop_
_symmetry_equiv_pos_as_xyz
'x, y, z'
'-x, -y, -z'

loop_
_atom_site_label
_atom_site_type_symbol
_atom_site_fract_x
_atom_site_fract_y
_atom_site_fract_z
_atom_site_U_iso_or_equiv
_atom_site_adp_type
_atom_site_occupancy
_atom_site_symmetry_multiplicity
_atom_site_calc_flag
_atom_site_refinement_flags
C029 C 0.3436(5) 0.8797(3) 0.03706(17) 0.0260(13) Uani 1 1 d .
H029 H 0.2629 0.8606 0.0490 0.031 Uiso 1 1 calc R
C030 C 1.0010(5) 0.9069(3) 0.0606(2) 0.0338(15) Uani 1 1 d .
H030 H 1.0792 0.9241 0.0601 0.041 Uiso 1 1 calc R
C031 C 0.9224(5) 0.5863(4) 0.08211(18) 0.0303(14) Uani 1 1 d .
H031 H 0.9719 0.5313 0.0904 0.036 Uiso 1 1 calc R
C032 C 0.8334(5) 0.4142(3) 0.15495(19) 0.0346(15) Uani 1 1 d .
H03A H 0.8083 0.3565 0.1609 0.052 Uiso 1 1 calc R
H03B H 0.8404 0.4349 0.1840 0.052 Uiso 1 1 calc R
H03C H 0.9116 0.4132 0.1363 0.052 Uiso 1 1 calc R
C033 C 0.4170(4) 0.4262(3) 0.29976(16) 0.0143(11) Uani 1 1 d .
C034 C 0.5131(4) 0.3723(3) 0.41473(15) 0.0134(11) Uani 1 1 d .
C035 C 0.2432(5) 0.3778(3) 0.27238(17) 0.0239(13) Uani 1 1 d .
H03D H 0.2866 0.3577 0.2442 0.029 Uiso 1 1 calc R
H03E H 0.2046 0.4364 0.2650 0.029 Uiso 1 1 calc R
C036 C 0.5713(4) 0.2912(3) 0.41160(15) 0.0159(11) Uani 1 1 d .
C037 C 0.4578(4) 0.4665(3) 0.25665(16) 0.0188(12) Uani 1 1 d .
H037 H 0.4161 0.4636 0.2310 0.023 Uiso 1 1 calc R
C038 C 0.2365(4) 0.4173(3) 0.43197(15) 0.0151(11) Uani 1 1 d .
C040 C 0.5039(5) 1.0973(3) 0.16063(18) 0.0291(14) Uani 1 1 d .
H040 H 0.4550 1.1481 0.1667 0.035 Uiso 1 1 calc R
C041 C 0.6484(5) 0.9509(3) 0.14564(16) 0.0206(12) Uani 1 1 d .
C042 C 0.6146(5) 0.2555(4) 0.2547(2) 0.0424(16) Uani 1 1 d .
H04A H 0.6509 0.2812 0.2772 0.064 Uiso 1 1 calc R
H04B H 0.5297 0.2781 0.2545 0.064 Uiso 1 1 calc R
H04C H 0.6573 0.2691 0.2243 0.064 Uiso 1 1 calc R
C043 C 0.6221(4) 0.5153(3) 0.28797(16) 0.0197(12) Uani 1 1 d .
H043 H 0.6937 0.5430 0.2835 0.024 Uiso 1 1 calc R
C045 C 0.0051(5) 0.4404(4) 0.3389(2) 0.0444(17) Uani 1 1 d .
H04D H -0.0622 0.4854 0.3376 0.067 Uiso 1 1 calc R
H04E H 0.0811 0.4657 0.3299 0.067 Uiso 1 1 calc R
H04F H 0.0049 0.4110 0.3700 0.067 Uiso 1 1 calc R
C046 C 0.2937(5) 0.6969(4) 0.01269(19) 0.0370(15) Uani 1 1 d .
H04G H 0.2792 0.6565 -0.0077 0.055 Uiso 1 1 calc R
H04H H 0.2403 0.7496 0.0071 0.055 Uiso 1 1 calc R
H04I H 0.2775 0.6719 0.0445 0.055 Uiso 1 1 calc R
C047 C 0.8004(4) 0.7536(3) 0.19846(16) 0.0178(12) Uani 1 1 d .
C048 C 0.4129(5) 0.1523(4) 0.50195(18) 0.0331(14) Uani 1 1 d .
H04J H 0.4563 0.1282 0.5282 0.050 Uiso 1 1 calc R
H04K H 0.4015 0.2144 0.5005 0.050 Uiso 1 1 calc R
H04L H 0.4596 0.1363 0.4738 0.050 Uiso 1 1 calc R
C050 C -0.0083(5) 0.3759(3) 0.30563(19) 0.0316(14) Uani 1 1 d .
H050 H -0.0218 0.4083 0.2751 0.038 Uiso 1 1 calc R
C051 C 0.8072(4) 0.6119(3) 0.17256(16) 0.0183(12) Uani 1 1 d .
H05A H 0.7683 0.5752 0.1984 0.022 Uiso 1 1 calc R
H05B H 0.8950 0.6062 0.1746 0.022 Uiso 1 1 calc R
C052 C -0.0192(4) 0.1749(4) 0.43125(18) 0.0309(14) Uani 1 1 d .
H05C H -0.0899 0.1445 0.4311 0.046 Uiso 1 1 calc R
H05D H 0.0265 0.1783 0.4009 0.046 Uiso 1 1 calc R
H05E H -0.0453 0.2325 0.4390 0.046 Uiso 1 1 calc R
C053 C 0.7145(5) 0.4382(3) 0.08648(19) 0.0381(16) Uani 1 1 d .
H05F H 0.7882 0.4340 0.0653 0.057 Uiso 1 1 calc R
H05G H 0.6522 0.4768 0.0718 0.057 Uiso 1 1 calc R
H05H H 0.6865 0.3817 0.0949 0.057 Uiso 1 1 calc R
C055 C 0.5412(4) 0.4235(3) 0.44563(16) 0.0178(12) Uani 1 1 d .
H055 H 0.4984 0.4782 0.4474 0.021 Uiso 1 1 calc R
C057 C 0.5082(5) -0.0238(4) 0.2981(2) 0.0408(16) Uani 1 1 d .
H05I H 0.5213 -0.0859 0.3050 0.061 Uiso 1 1 calc R
H05J H 0.5517 -0.0060 0.2683 0.061 Uiso 1 1 calc R
H05K H 0.4220 -0.0063 0.2971 0.061 Uiso 1 1 calc R
C059 C -0.1172(5) 0.3241(4) 0.3223(2) 0.0448(17) Uani 1 1 d .
H05L H -0.1106 0.2978 0.3539 0.067 Uiso 1 1 calc R
H05M H -0.1175 0.2796 0.3026 0.067 Uiso 1 1 calc R
H05N H -0.1921 0.3622 0.3211 0.067 Uiso 1 1 calc R
C060 C 0.4148(5) 0.7143(3) 0.27745(16) 0.0240(13) Uani 1 1 d .
H060 H 0.4122 0.6516 0.2862 0.029 Uiso 1 1 calc R
C061 C 0.2319(5) 0.1882(3) 0.23999(18) 0.0327(14) Uani 1 1 d .
H06A H 0.2186 0.1416 0.2234 0.049 Uiso 1 1 calc R
H06B H 0.2747 0.1650 0.2665 0.049 Uiso 1 1 calc R
H06C H 0.2802 0.2282 0.2198 0.049 Uiso 1 1 calc R
C062 C 0.8128(4) 0.8718(3) 0.10215(17) 0.0204(12) Uani 1 1 d .
C063 C 0.7707(5) 0.8539(3) 0.06205(17) 0.0209(12) Uani 1 1 d .
C064 C 0.6926(4) 0.3152(3) 0.46984(17) 0.0230(13) Uani 1 1 d .
H064 H 0.7560 0.2957 0.4883 0.028 Uiso 1 1 calc R
C065 C 0.5586(4) 0.5104(3) 0.25133(17) 0.0199(12) Uani 1 1 d .
H065 H 0.5849 0.5377 0.2220 0.024 Uiso 1 1 calc R
C066 C 0.3206(4) 0.5452(3) 0.39410(16) 0.0142(11) Uani 1 1 d .
H066 H 0.3776 0.5711 0.3719 0.017 Uiso 1 1 calc R
C067 C 0.8133(5) 0.8974(3) 0.21326(18) 0.0269(13) Uani 1 1 d .
H067 H 0.7973 0.9571 0.2052 0.032 Uiso 1 1 calc R
C069 C 0.6639(4) 0.2634(3) 0.43972(16) 0.0197(12) Uani 1 1 d .
H069 H 0.7071 0.2088 0.4380 0.024 Uiso 1 1 calc R
C070 C 0.1739(5) 0.7420(4) 0.17273(19) 0.0363(15) Uani 1 1 d .
H07A H 0.2159 0.6989 0.1542 0.054 Uiso 1 1 calc R
H07B H 0.1927 0.7987 0.1584 0.054 Uiso 1 1 calc R
H07C H 0.0869 0.7390 0.1748 0.054 Uiso 1 1 calc R
C072 C 0.4777(4) 0.4368(3) 0.33669(15) 0.0130(11) Uani 1 1 d .
C073 C 0.0605(4) 0.1271(3) 0.46674(16) 0.0231(13) Uani 1 1 d .
H073 H 0.0769 0.0667 0.4600 0.028 Uiso 1 1 calc R
C074 C 0.8696(5) 0.8667(4) 0.25246(19) 0.0322(14) Uani 1 1 d .
H074 H 0.8907 0.9053 0.2712 0.039 Uiso 1 1 calc R
C075 C 0.5543(5) 0.0180(3) 0.33507(18) 0.0257(13) Uani 1 1 d .
H075 H 0.6422 -0.0007 0.3358 0.031 Uiso 1 1 calc R
C078 C 0.6235(5) 0.1593(4) 0.26740(18) 0.0315(14) Uani 1 1 d .
H078 H 0.5850 0.1354 0.2440 0.038 Uiso 1 1 calc R
C079 C 0.7807(4) 0.8423(3) 0.18619(17) 0.0192(12) Uani 1 1 d .
C081 C 0.9264(4) 0.8964(3) 0.10177(19) 0.0261(13) Uani 1 1 d .
H081 H 0.9539 0.9062 0.1294 0.031 Uiso 1 1 calc R
C082 C 0.8468(4) 0.8654(3) 0.02098(18) 0.0245(13) Uani 1 1 d .
H082 H 0.8204 0.8550 -0.0067 0.029 Uiso 1 1 calc R
C083 C 0.0477(6) 0.2791(4) 0.2160(2) 0.0456(17) Uani 1 1 d .
H08A H 0.0972 0.3218 0.1987 0.068 Uiso 1 1 calc R
H08B H -0.0306 0.3072 0.2270 0.068 Uiso 1 1 calc R
H08C H 0.0359 0.2372 0.1961 0.068 Uiso 1 1 calc R
C084 C 0.8940(5) 0.7815(4) 0.26379(18) 0.0301(14) Uani 1 1 d .
H084 H 0.9347 0.7608 0.2899 0.036 Uiso 1 1 calc R
C085 C 0.1531(4) 0.4685(3) 0.45797(16) 0.0191(12) Uani 1 1 d .
H085 H 0.0965 0.4428 0.4804 0.023 Uiso 1 1 calc R
C086 C 0.5302(4) 0.9438(3) 0.16533(16) 0.0175(12) Uani 1 1 d .
C087 C 0.3808(4) 0.8543(3) 0.20523(17) 0.0214(12) Uani 1 1 d .
H08D H 0.3102 0.8818 0.1900 0.026 Uiso 1 1 calc R
H08E H 0.3835 0.8800 0.2336 0.026 Uiso 1 1 calc R
C088 C 0.4587(5) 1.0191(3) 0.17419(17) 0.0269(13) Uani 1 1 d .
H088 H 0.3796 1.0168 0.1894 0.032 Uiso 1 1 calc R
C089 C 0.1215(5) -0.0297(4) 0.2877(2) 0.0352(15) Uani 1 1 d .
C090 C 0.3350(5) 0.9177(4) -0.01296(18) 0.0410(16) Uani 1 1 d .
H09A H 0.2773 0.9688 -0.0141 0.061 Uiso 1 1 calc R
H09B H 0.3080 0.8757 -0.0297 0.061 Uiso 1 1 calc R
H09C H 0.4143 0.9327 -0.0270 0.061 Uiso 1 1 calc R
C091 C 0.4081(5) 0.3830(4) 0.1406(2) 0.0360(15) Uani 1 1 d .
C092 C 0.1720(5) 0.2832(3) 0.47166(17) 0.0217(12) Uani 1 1 d .
H09D H 0.0846 0.3014 0.4726 0.026 Uiso 1 1 calc R
H09E H 0.2003 0.2913 0.5009 0.026 Uiso 1 1 calc R
C093 C 0.5452(5) 0.7328(3) 0.27808(17) 0.0280(13) Uani 1 1 d .
H09F H 0.5519 0.7934 0.2684 0.042 Uiso 1 1 calc R
H09G H 0.5984 0.6989 0.2572 0.042 Uiso 1 1 calc R
H09H H 0.5685 0.7177 0.3091 0.042 Uiso 1 1 calc R
C094 C 0.6173(5) 1.1024(3) 0.13869(19) 0.0320(14) Uani 1 1 d .
H094 H 0.6453 1.1564 0.1286 0.038 Uiso 1 1 calc R
C095 C 0.5116(5) 0.6352(3) 0.00627(18) 0.0327(14) Uani 1 1 d .
H09I H 0.4984 0.6031 0.0367 0.049 Uiso 1 1 calc R
H09J H 0.5947 0.6498 0.0008 0.049 Uiso 1 1 calc R
H09K H 0.4971 0.6003 -0.0169 0.049 Uiso 1 1 calc R
C096 C 0.2150(4) 0.7255(3) 0.22068(18) 0.0262(13) Uani 1 1 d .
H096 H 0.1685 0.7682 0.2395 0.031 Uiso 1 1 calc R
C100 C 0.2338(4) 0.5956(3) 0.41884(16) 0.0194(12) Uani 1 1 d .
H100 H 0.2306 0.6559 0.4135 0.023 Uiso 1 1 calc R
C103 C 0.9906(5) 0.6579(4) 0.0885(2) 0.0441(17) Uani 1 1 d .
H10A H 1.0664 0.6559 0.0684 0.066 Uiso 1 1 calc R
H10B H 1.0079 0.6527 0.1203 0.066 Uiso 1 1 calc R
H10C H 0.9424 0.7123 0.0809 0.066 Uiso 1 1 calc R
C104 C 0.1523(4) 0.5567(3) 0.45126(16) 0.0176(12) Uani 1 1 d .
H104 H 0.0951 0.5906 0.4692 0.021 Uiso 1 1 calc R
C106 C 0.4883(5) -0.0099(3) 0.38182(18) 0.0332(14) Uani 1 1 d .
H10D H 0.4020 0.0077 0.3815 0.050 Uiso 1 1 calc R
H10E H 0.5193 0.0166 0.4053 0.050 Uiso 1 1 calc R
H10F H 0.5014 -0.0720 0.3887 0.050 Uiso 1 1 calc R
C109 C 0.6303(4) 0.3953(3) 0.47356(16) 0.0213(12) Uani 1 1 d .
H109 H 0.6491 0.4297 0.4949 0.026 Uiso 1 1 calc R
C111 C 0.4162(5) 0.5643(3) 0.13243(16) 0.0202(12) Uani 1 1 d .
C112 C 0.6913(5) 1.0287(3) 0.13120(18) 0.0272(13) Uani 1 1 d .
H112 H 0.7706 1.0317 0.1163 0.033 Uiso 1 1 calc R
C113 C 0.2826(5) 0.4881(4) 0.0723(2) 0.0366(15) Uani 1 1 d .
C114 C 0.3659(5) 0.9462(3) 0.06655(19) 0.0373(15) Uani 1 1 d .
H11A H 0.4468 0.9639 0.0575 0.056 Uiso 1 1 calc R
H11B H 0.3593 0.9218 0.0988 0.056 Uiso 1 1 calc R
H11C H 0.3061 0.9958 0.0623 0.056 Uiso 1 1 calc R
C115 C 0.7407(5) 0.4728(3) 0.12957(17) 0.0249(13) Uani 1 1 d .
H115 H 0.6641 0.4728 0.1505 0.030 Uiso 1 1 calc R
C119 C 0.2899(5) 0.1176(3) 0.50713(17) 0.0254(13) Uani 1 1 d .
H119 H 0.2446 0.1314 0.5368 0.030 Uiso 1 1 calc R
C121 C 0.3015(5) 0.0211(3) 0.50632(18) 0.0335(15) Uani 1 1 d .
H12A H 0.3395 0.0075 0.4763 0.050 Uiso 1 1 calc R
H12B H 0.2214 0.0010 0.5120 0.050 Uiso 1 1 calc R
H12C H 0.3511 -0.0070 0.5301 0.050 Uiso 1 1 calc R
C122 C 0.3292(5) 0.7589(3) 0.31264(18) 0.0323(14) Uani 1 1 d .
H12D H 0.3570 0.7429 0.3429 0.048 Uiso 1 1 calc R
H12E H 0.2481 0.7418 0.3130 0.048 Uiso 1 1 calc R
H12F H 0.3273 0.8207 0.3046 0.048 Uiso 1 1 calc R
C123 C 0.9597(5) 0.8918(3) 0.0205(2) 0.0316(14) Uani 1 1 d .
H123 H 1.0096 0.8997 -0.0076 0.038 Uiso 1 1 calc R
C125 C 0.6023(4) 0.8230(3) 0.02412(16) 0.0223(12) Uani 1 1 d .
H12G H 0.6509 0.7834 0.0045 0.027 Uiso 1 1 calc R
H12H H 0.5932 0.8805 0.0066 0.027 Uiso 1 1 calc R
C129 C 0.1873(5) 0.4901(3) 0.16263(19) 0.0294(14) Uani 1 1 d .
C300 C 0.1807(5) 0.0717(3) 0.35111(17) 0.0236(13) Uani 1 1 d .
C301 C 0.6141(4) 0.1721(3) 0.36594(17) 0.0199(12) Uani 1 1 d .
H30A H 0.6297 0.1261 0.3911 0.024 Uiso 1 1 calc R
H30B H 0.6916 0.1923 0.3519 0.024 Uiso 1 1 calc R
C302 C 0.1102(5) 0.2348(3) 0.25610(18) 0.0281(13) Uani 1 1 d .
H302 H 0.0585 0.1905 0.2720 0.034 Uiso 1 1 calc R
C303 C 0.3237(4) 0.4582(3) 0.40170(15) 0.0118(11) Uani 1 1 d .
C304 C 0.5797(4) 0.4793(3) 0.33122(16) 0.0149(11) Uani 1 1 d .
H304 H 0.6204 0.4837 0.3569 0.018 Uiso 1 1 calc R
C305 C 0.8600(4) 0.7239(3) 0.23749(17) 0.0221(12) Uani 1 1 d .
H305 H 0.8772 0.6644 0.2460 0.026 Uiso 1 1 calc R
C350 C -0.0517(5) 0.0045(3) 0.36476(19) 0.0289(14) Uani 1 1 d .
C351 C 0.1654(5) -0.1046(4) 0.3792(2) 0.0379(16) Uani 1 1 d .
C352 C 0.7563(5) 0.1194(4) 0.2655(2) 0.0408(16) Uani 1 1 d .
H35G H 0.7971 0.1338 0.2348 0.061 Uiso 1 1 calc R
H35H H 0.7586 0.0573 0.2724 0.061 Uiso 1 1 calc R
H35I H 0.7971 0.1417 0.2879 0.061 Uiso 1 1 calc R
C353 C -0.0046(5) 0.1256(4) 0.51532(18) 0.0346(15) Uani 1 1 d .
H35D H -0.0207 0.1839 0.5233 0.052 Uiso 1 1 calc R
H35E H 0.0461 0.0912 0.5370 0.052 Uiso 1 1 calc R
H35F H -0.0809 0.1009 0.5167 0.052 Uiso 1 1 calc R
C354 C 0.1894(5) 0.6365(3) 0.2432(2) 0.0361(15) Uani 1 1 d .
H35A H 0.1060 0.6280 0.2404 0.054 Uiso 1 1 calc R
H35B H 0.2019 0.6308 0.2757 0.054 Uiso 1 1 calc R
H35C H 0.2441 0.5938 0.2282 0.054 Uiso 1 1 calc R
C355 C 0.4250(5) 0.7167(3) 0.00346(17) 0.0277(13) Uani 1 1 d .
H355 H 0.4379 0.7482 -0.0279 0.033 Uiso 1 1 calc R
C356 C 0.9026(7) 0.5936(7) 0.0317(2) 0.111(4) Uani 1 1 d .
H35J H 0.8586 0.6490 0.0227 0.167 Uiso 1 1 calc R
H35K H 0.8558 0.5480 0.0270 0.167 Uiso 1 1 calc R
H35L H 0.9807 0.5885 0.0131 0.167 Uiso 1 1 calc R
C600 C 0.2688(5) 0.2263(4) 0.60916(19) 0.0367(15) Uiso 1 1 d .
H600 H 0.3180 0.1744 0.6158 0.044 Uiso 1 1 calc R
C601 C 0.1430(6) 0.2269(4) 0.6146(2) 0.0464(17) Uiso 1 1 d .
H601 H 0.1085 0.1749 0.6240 0.056 Uiso 1 1 calc R
C602 C 0.0707(6) 0.2991(4) 0.6070(2) 0.0512(18) Uiso 1 1 d .
H602 H -0.0144 0.2996 0.6110 0.061 Uiso 1 1 calc R
C603 C 0.1265(6) 0.3743(4) 0.5926(2) 0.0505(18) Uiso 1 1 d .
H603 H 0.0768 0.4266 0.5879 0.061 Uiso 1 1 calc R
C604 C 0.2484(6) 0.3757(4) 0.5851(2) 0.0505(18) Uiso 1 1 d .
H604 H 0.2821 0.4274 0.5738 0.061 Uiso 1 1 calc R
C605 C 0.3222(6) 0.3010(4) 0.5940(2) 0.0439(16) Uiso 1 1 d .
C607 C 0.4525(6) 0.3026(5) 0.5853(2) 0.068(2) Uiso 1 1 d .
H60A H 0.4755 0.3140 0.5524 0.102 Uiso 1 1 calc R
H60B H 0.4926 0.2474 0.5971 0.102 Uiso 1 1 calc R
H60C H 0.4770 0.3475 0.6007 0.102 Uiso 1 1 calc R
N1 N 0.2395(3) 0.3299(2) 0.43264(12) 0.0139(9) Uani 1 1 d .
N2 N 0.5319(3) 0.2418(2) 0.38247(12) 0.0131(9) Uani 1 1 d U
N3 N 0.3245(3) 0.3738(2) 0.30802(12) 0.0156(9) Uani 1 1 d .
N4 N 0.4229(3) 0.4009(2) 0.38205(12) 0.0120(9) Uani 1 1 d .
N5 N 0.7550(3) 0.7015(2) 0.17176(13) 0.0172(10) Uani 1 1 d .
N6 N 0.7260(3) 0.8695(2) 0.14337(13) 0.0171(9) Uani 1 1 d .
N7 N 0.4920(3) 0.8627(3) 0.17480(13) 0.0193(10) Uani 1 1 d .
N8 N 0.6575(3) 0.8247(3) 0.06645(13) 0.0186(10) Uani 1 1 d .
O1 O 0.2375(3) 0.1292(2) 0.35408(12) 0.0251(9) Uani 1 1 d .
O2 O 0.1368(4) -0.0383(3) 0.24902(16) 0.0526(13) Uani 1 1 d .
O3 O -0.1513(4) 0.0156(3) 0.37837(14) 0.0423(11) Uani 1 1 d .
O4 O 0.4638(4) 0.3186(3) 0.14876(16) 0.0592(13) Uani 1 1 d .
O5 O 0.0945(3) 0.4954(2) 0.18484(13) 0.0374(10) Uani 1 1 d .
O6 O 0.2504(4) 0.4935(3) 0.03610(15) 0.0513(12) Uani 1 1 d .
O7 O 0.4772(3) 0.6151(2) 0.13444(11) 0.0188(8) Uani 1 1 d .
O8 O 0.2073(4) -0.1628(3) 0.40144(14) 0.0580(14) Uani 1 1 d .
P005 P 0.77329(12) 0.58573(8) 0.11728(4) 0.0185(3) Uani 1 1 d .
P006 P 0.45417(12) 0.78535(9) 0.04516(4) 0.0198(3) Uani 1 1 d .
P007 P 0.53389(12) 0.13487(8) 0.32294(4) 0.0189(3) Uani 1 1 d .
P008 P 0.20648(12) 0.17165(8) 0.45968(4) 0.0177(3) Uani 1 1 d .
P009 P 0.13123(12) 0.30509(9) 0.29929(5) 0.0228(3) Uani 1 1 d .
P010 P 0.37515(12) 0.73918(8) 0.21766(5) 0.0205(3) Uani 1 1 d .
Co1 Co 0.10354(6) -0.01228(4) 0.34581(2) 0.02524(18) Uani 1 1 d .
Co2 Co 0.32714(7) 0.48344(4) 0.12793(2) 0.02554(18) Uani 1 1 d .
Th1 Th 0.328344(15) 0.263711(11) 0.368775(6) 0.01204(5) Uani 1 1 d .
Th2 Th 0.585456(16) 0.749903(11) 0.135442(6) 0.01392(5) Uani 1 1 d .

loop_
_atom_site_aniso_label
_atom_site_aniso_U_11
_atom_site_aniso_U_22
_atom_site_aniso_U_33
_atom_site_aniso_U_23
_atom_site_aniso_U_13
_atom_site_aniso_U_12
C029 0.026(3) 0.025(3) 0.026(3) 0.000(3) -0.005(2) 0.003(2)
C030 0.017(3) 0.028(3) 0.053(4) 0.005(3) 0.002(3) -0.009(3)
C031 0.028(3) 0.035(4) 0.026(3) -0.008(3) 0.007(2) 0.001(3)
C032 0.042(4) 0.024(3) 0.039(4) 0.000(3) -0.012(3) 0.000(3)
C033 0.011(3) 0.016(3) 0.017(3) -0.001(2) -0.004(2) 0.000(2)
C034 0.009(3) 0.021(3) 0.009(3) -0.002(2) 0.003(2) -0.001(2)
C035 0.029(3) 0.023(3) 0.022(3) 0.004(2) -0.011(2) -0.010(2)
C036 0.012(3) 0.022(3) 0.012(3) -0.001(2) 0.003(2) -0.002(2)
C037 0.020(3) 0.016(3) 0.020(3) -0.001(2) -0.006(2) 0.001(2)
C038 0.014(3) 0.017(3) 0.013(3) 0.001(2) -0.005(2) 0.002(2)
C040 0.038(4) 0.014(3) 0.035(4) -0.009(3) -0.006(3) 0.007(3)
C041 0.026(3) 0.016(3) 0.020(3) -0.002(2) -0.005(2) -0.001(2)
C042 0.042(4) 0.038(4) 0.038(4) 0.008(3) 0.014(3) 0.000(3)
C043 0.014(3) 0.021(3) 0.024(3) -0.004(2) 0.003(2) -0.007(2)
C045 0.034(4) 0.043(4) 0.058(4) -0.022(4) -0.008(3) 0.009(3)
C046 0.032(4) 0.046(4) 0.039(4) -0.019(3) -0.008(3) -0.008(3)
C047 0.012(3) 0.024(3) 0.019(3) -0.008(2) -0.002(2) -0.002(2)
C048 0.034(4) 0.040(4) 0.026(3) -0.001(3) -0.009(3) -0.004(3)
C050 0.029(3) 0.027(3) 0.037(4) 0.001(3) -0.011(3) 0.010(3)
C051 0.012(3) 0.020(3) 0.021(3) 0.002(2) 0.002(2) -0.002(2)
C052 0.015(3) 0.042(4) 0.037(4) -0.012(3) -0.001(2) 0.003(3)
C053 0.053(4) 0.022(3) 0.045(4) -0.008(3) -0.022(3) -0.004(3)
C055 0.011(3) 0.025(3) 0.017(3) -0.007(2) 0.000(2) 0.001(2)
C057 0.050(4) 0.029(4) 0.048(4) -0.016(3) -0.007(3) -0.005(3)
C059 0.018(3) 0.056(4) 0.059(4) -0.003(4) -0.006(3) 0.001(3)
C060 0.032(3) 0.017(3) 0.019(3) 0.000(2) 0.004(2) 0.002(2)
C061 0.041(4) 0.027(3) 0.032(3) -0.009(3) -0.004(3) -0.007(3)
C062 0.018(3) 0.013(3) 0.028(3) 0.001(2) 0.000(2) 0.000(2)
C063 0.028(3) 0.012(3) 0.022(3) 0.001(2) -0.002(2) -0.001(2)
C064 0.014(3) 0.033(3) 0.022(3) -0.004(3) -0.006(2) 0.004(2)
C065 0.018(3) 0.022(3) 0.018(3) 0.002(2) 0.005(2) -0.003(2)
C066 0.007(3) 0.018(3) 0.017(3) -0.002(2) 0.002(2) -0.004(2)
C067 0.028(3) 0.022(3) 0.034(3) -0.011(3) -0.008(3) -0.003(3)
C069 0.017(3) 0.025(3) 0.020(3) -0.008(3) -0.010(2) 0.002(2)
C070 0.022(3) 0.040(4) 0.049(4) -0.013(3) -0.004(3) -0.003(3)
C072 0.014(3) 0.011(3) 0.013(3) -0.001(2) 0.005(2) -0.001(2)
C073 0.023(3) 0.020(3) 0.025(3) -0.002(3) 0.004(2) -0.007(2)
C074 0.029(3) 0.039(4) 0.033(4) -0.015(3) -0.012(3) -0.002(3)
C075 0.023(3) 0.020(3) 0.036(3) -0.012(3) -0.009(3) 0.005(2)
C078 0.032(3) 0.032(3) 0.029(3) -0.006(3) -0.003(3) 0.003(3)
C079 0.011(3) 0.021(3) 0.027(3) -0.006(3) -0.006(2) 0.002(2)
C081 0.018(3) 0.023(3) 0.036(3) -0.001(3) -0.004(3) -0.003(2)
C082 0.022(3) 0.024(3) 0.024(3) 0.002(3) 0.004(2) 0.001(2)
C083 0.055(4) 0.038(4) 0.049(4) -0.010(3) -0.027(3) 0.001(3)
C084 0.023(3) 0.046(4) 0.024(3) -0.003(3) -0.013(2) 0.000(3)
C085 0.021(3) 0.019(3) 0.017(3) -0.001(2) 0.002(2) -0.006(2)
C086 0.023(3) 0.018(3) 0.013(3) -0.002(2) -0.006(2) -0.002(2)
C087 0.021(3) 0.023(3) 0.018(3) -0.001(2) -0.002(2) 0.003(2)
C088 0.033(3) 0.020(3) 0.027(3) -0.007(3) 0.002(3) 0.002(3)
C089 0.026(3) 0.027(3) 0.054(4) -0.011(3) 0.000(3) -0.005(3)
C090 0.046(4) 0.036(4) 0.036(4) 0.009(3) -0.012(3) 0.009(3)
C091 0.040(4) 0.026(4) 0.043(4) 0.000(3) -0.010(3) -0.005(3)
C092 0.026(3) 0.018(3) 0.020(3) -0.002(2) 0.006(2) -0.005(2)
C093 0.032(3) 0.026(3) 0.025(3) -0.002(3) -0.003(3) -0.001(3)
C094 0.041(4) 0.015(3) 0.041(4) -0.004(3) -0.008(3) -0.003(3)
C095 0.041(4) 0.034(4) 0.026(3) -0.014(3) -0.003(3) -0.006(3)
C096 0.022(3) 0.027(3) 0.028(3) -0.004(3) 0.005(2) -0.005(3)
C100 0.021(3) 0.016(3) 0.022(3) -0.001(2) -0.005(2) -0.004(2)
C103 0.032(4) 0.045(4) 0.054(4) -0.008(3) 0.012(3) -0.016(3)
C104 0.013(3) 0.019(3) 0.021(3) -0.008(2) 0.003(2) 0.000(2)
C106 0.039(4) 0.018(3) 0.044(4) 0.001(3) -0.015(3) -0.001(3)
C109 0.017(3) 0.034(3) 0.016(3) -0.012(3) -0.008(2) -0.001(2)
C111 0.028(3) 0.021(3) 0.008(3) 0.002(2) -0.002(2) 0.009(3)
C112 0.029(3) 0.022(3) 0.029(3) -0.004(3) 0.001(3) -0.004(3)
C113 0.043(4) 0.033(4) 0.038(4) -0.008(3) -0.008(3) -0.011(3)
C114 0.044(4) 0.025(3) 0.039(4) 0.002(3) -0.002(3) 0.006(3)
C115 0.028(3) 0.022(3) 0.027(3) -0.007(3) -0.006(2) -0.004(2)
C119 0.034(3) 0.025(3) 0.016(3) 0.003(2) -0.006(2) -0.002(3)
C121 0.045(4) 0.025(3) 0.027(3) 0.010(3) -0.011(3) 0.003(3)
C122 0.040(4) 0.026(3) 0.028(3) -0.001(3) 0.004(3) -0.003(3)
C123 0.024(3) 0.027(3) 0.038(4) 0.006(3) 0.008(3) -0.001(3)
C125 0.026(3) 0.028(3) 0.013(3) -0.003(2) -0.004(2) -0.002(2)
C129 0.030(4) 0.024(3) 0.036(4) 0.004(3) -0.013(3) -0.009(3)
C300 0.022(3) 0.024(3) 0.024(3) -0.008(3) -0.001(2) 0.006(3)
C301 0.018(3) 0.016(3) 0.024(3) -0.001(2) -0.003(2) 0.002(2)
C302 0.029(3) 0.026(3) 0.032(3) -0.003(3) -0.012(3) -0.003(3)
C303 0.008(3) 0.015(3) 0.012(3) -0.001(2) -0.001(2) 0.003(2)
C304 0.011(3) 0.015(3) 0.018(3) 0.002(2) -0.005(2) 0.000(2)
C305 0.018(3) 0.022(3) 0.025(3) -0.003(3) -0.003(2) 0.003(2)
C350 0.036(4) 0.018(3) 0.034(4) -0.013(3) 0.004(3) -0.005(3)
C351 0.042(4) 0.029(4) 0.035(4) -0.004(3) 0.018(3) 0.003(3)
C352 0.037(4) 0.038(4) 0.043(4) -0.014(3) 0.012(3) 0.006(3)
C353 0.035(4) 0.035(4) 0.032(3) -0.001(3) 0.010(3) -0.014(3)
C354 0.022(3) 0.027(3) 0.057(4) 0.001(3) 0.002(3) -0.009(3)
C355 0.035(3) 0.033(3) 0.016(3) -0.008(3) -0.002(2) -0.005(3)
C356 0.085(6) 0.230(12) 0.038(5) -0.044(6) 0.027(4) -0.095(7)
N1 0.014(2) 0.013(2) 0.014(2) -0.0010(18) 0.0023(17) -0.0036(18)
N2 0.0135(17) 0.0187(18) 0.0104(17) -0.0057(15) -0.0096(14) -0.0016(14)
N3 0.015(2) 0.018(2) 0.015(2) 0.0014(19) -0.0058(18) -0.0044(18)
N4 0.011(2) 0.013(2) 0.011(2) -0.0023(18) -0.0007(16) 0.0024(17)
N5 0.017(2) 0.015(2) 0.019(2) -0.0009(19) -0.0019(18) 0.0014(18)
N6 0.015(2) 0.016(2) 0.019(2) -0.0020(19) -0.0004(18) 0.0002(18)
N7 0.013(2) 0.021(2) 0.023(2) -0.005(2) 0.0032(18) 0.0000(19)
N8 0.018(2) 0.020(2) 0.017(2) 0.0000(19) 0.0019(18) -0.0077(19)
O1 0.022(2) 0.024(2) 0.032(2) -0.0110(18) -0.0027(17) -0.0082(17)
O2 0.044(3) 0.073(4) 0.046(3) -0.031(3) 0.005(2) -0.010(2)
O3 0.028(3) 0.041(3) 0.055(3) -0.005(2) 0.002(2) 0.001(2)
O4 0.064(3) 0.023(3) 0.090(4) 0.002(3) -0.026(3) 0.005(2)
O5 0.028(2) 0.042(3) 0.042(3) 0.006(2) -0.007(2) -0.011(2)
O6 0.071(3) 0.050(3) 0.038(3) -0.013(2) -0.023(2) -0.005(2)
O7 0.0152(19) 0.025(2) 0.019(2) -0.0053(17) -0.0031(15) -0.0078(17)
O8 0.076(4) 0.039(3) 0.042(3) 0.006(2) 0.020(2) 0.024(3)
P005 0.0185(7) 0.0177(7) 0.0192(7) -0.0024(6) -0.0037(6) 0.0004(6)
P006 0.0204(8) 0.0217(8) 0.0170(7) 0.0005(6) -0.0048(6) -0.0020(6)
P007 0.0208(8) 0.0180(7) 0.0187(8) -0.0051(6) -0.0048(6) 0.0012(6)
P008 0.0216(8) 0.0139(7) 0.0166(7) 0.0010(6) 0.0006(6) -0.0031(6)
P009 0.0209(8) 0.0232(8) 0.0248(8) 0.0000(7) -0.0076(6) -0.0021(6)
P010 0.0212(8) 0.0177(7) 0.0219(8) -0.0056(6) 0.0040(6) -0.0026(6)
Co1 0.0226(4) 0.0197(4) 0.0339(5) -0.0073(4) 0.0025(3) -0.0051(3)
Co2 0.0306(4) 0.0197(4) 0.0280(4) -0.0012(3) -0.0091(3) -0.0058(3)
Th1 0.01146(10) 0.01231(10) 0.01244(10) -0.00054(8) -0.00252(7) -0.00152(8)
Th2 0.01326(10) 0.01431(11) 0.01390(11) -0.00193(8) -0.00187(8) 0.00049(8)

loop_
_atom_type_symbol
_atom_type_description
_atom_type_scat_dispersion_real
_atom_type_scat_dispersion_imag
_atom_type_scat_source
C C 0.0033 0.0016 'International Tables Vol C Tables 4.2.6.8 and 6.1.1.4'
H H 0.0000 0.0000 'International Tables Vol C Tables 4.2.6.8 and 6.1.1.4'
N N 0.0061 0.0033 'International Tables Vol C Tables 4.2.6.8 and 6.1.1.4'
O O 0.0106 0.0060 'International Tables Vol C Tables 4.2.6.8 and 6.1.1.4'
P P 0.1023 0.0942 'International Tables Vol C Tables 4.2.6.8 and 6.1.1.4'
Co Co 0.3494 0.9721 'International Tables Vol C Tables 4.2.6.8 and 6.1.1.4'
Th Th -7.2400 8.8979 'International Tables Vol C Tables 4.2.6.8 and 6.1.1.4'

loop_
_geom_angle_atom_site_label_1
_geom_angle_atom_site_label_2
_geom_angle_atom_site_label_3
_geom_angle
C114 C029 C090 112.0(5)
C114 C029 P006 110.1(4)
C090 C029 P006 114.7(4)
C114 C029 H029 106.5
C090 C029 H029 106.5
P006 C029 H029 106.5
C123 C030 C081 119.3(5)
C123 C030 H030 120.3
C081 C030 H030 120.3
C103 C031 C356 108.2(5)
C103 C031 P005 113.4(4)
C356 C031 P005 108.8(4)
C103 C031 H031 108.7
C356 C031 H031 108.7
P005 C031 H031 108.7
C115 C032 H03A 109.5
C115 C032 H03B 109.5
H03A C032 H03B 109.5
C115 C032 H03C 109.5
H03A C032 H03C 109.5
H03B C032 H03C 109.5
N3 C033 C072 117.8(4)
N3 C033 C037 124.7(4)
C072 C033 C037 117.4(4)
C036 C034 C055 121.8(4)
C036 C034 N4 115.2(4)
C055 C034 N4 123.0(4)
N3 C035 P009 102.7(3)
N3 C035 H03D 111.2
P009 C035 H03D 111.2
N3 C035 H03E 111.2
P009 C035 H03E 111.2
H03D C035 H03E 109.1
N2 C036 C034 118.2(4)
N2 C036 C069 124.4(4)
C034 C036 C069 117.4(4)
C065 C037 C033 120.2(5)
C065 C037 H037 119.9
C033 C037 H037 119.9
N1 C038 C085 125.9(4)
N1 C038 C303 116.8(4)
C085 C038 C303 117.3(4)
C094 C040 C088 121.3(5)
C094 C040 H040 119.4
C088 C040 H040 119.4
C112 C041 C086 122.2(5)
C112 C041 N6 122.2(5)
C086 C041 N6 115.5(4)
C078 C042 H04A 109.5
C078 C042 H04B 109.5
H04A C042 H04B 109.5
C078 C042 H04C 109.5
H04A C042 H04C 109.5
H04B C042 H04C 109.5
C065 C043 C304 119.1(5)
C065 C043 H043 120.5
C304 C043 H043 120.5
C050 C045 H04D 109.5
C050 C045 H04E 109.5
H04D C045 H04E 109.5
C050 C045 H04F 109.5
H04D C045 H04F 109.5
H04E C045 H04F 109.5
C355 C046 H04G 109.5
C355 C046 H04H 109.5
H04G C046 H04H 109.5
C355 C046 H04I 109.5
H04G C046 H04I 109.5
H04H C046 H04I 109.5
N5 C047 C305 124.8(5)
N5 C047 C079 117.2(4)
C305 C047 C079 117.9(5)
C119 C048 H04J 109.5
C119 C048 H04K 109.5
H04J C048 H04K 109.5
C119 C048 H04L 109.5
H04J C048 H04L 109.5
H04K C048 H04L 109.5
C045 C050 C059 111.6(5)
C045 C050 P009 109.2(4)
C059 C050 P009 110.8(4)
C045 C050 H050 108.4
C059 C050 H050 108.4
P009 C050 H050 108.4
N5 C051 P005 102.0(3)
N5 C051 H05A 111.4
P005 C051 H05A 111.4
N5 C051 H05B 111.4
P005 C051 H05B 111.4
H05A C051 H05B 109.2
C073 C052 H05C 109.5
C073 C052 H05D 109.5
H05C C052 H05D 109.5
C073 C052 H05E 109.5
H05C C052 H05E 109.5
H05D C052 H05E 109.5
C115 C053 H05F 109.5
C115 C053 H05G 109.5
H05F C053 H05G 109.5
C115 C053 H05H 109.5
H05F C053 H05H 109.5
H05G C053 H05H 109.5
C109 C055 C034 120.5(5)
C109 C055 H055 119.8
C034 C055 H055 119.8
C075 C057 H05I 109.5
C075 C057 H05J 109.5
H05I C057 H05J 109.5
C075 C057 H05K 109.5
H05I C057 H05K 109.5
H05J C057 H05K 109.5
C050 C059 H05L 109.5
C050 C059 H05M 109.5
H05L C059 H05M 109.5
C050 C059 H05N 109.5
H05L C059 H05N 109.5
H05M C059 H05N 109.5
C122 C060 C093 111.8(4)
C122 C060 P010 114.8(4)
C093 C060 P010 108.5(3)
C122 C060 H060 107.1
C093 C060 H060 107.1
P010 C060 H060 107.1
C302 C061 H06A 109.5
C302 C061 H06B 109.5
H06A C061 H06B 109.5
C302 C061 H06C 109.5
H06A C061 H06C 109.5
H06B C061 H06C 109.5
C081 C062 C063 121.5(5)
C081 C062 N6 121.9(5)
C063 C062 N6 116.4(4)
N8 C063 C082 125.2(5)
N8 C063 C062 117.2(4)
C082 C063 C062 117.6(5)
C069 C064 C109 121.3(5)
C069 C064 H064 119.3
C109 C064 H064 119.3
C037 C065 C043 121.4(5)
C037 C065 H065 119.3
C043 C065 H065 119.3
C303 C066 C100 120.1(4)
C303 C066 H066 120.0
C100 C066 H066 120.0
C079 C067 C074 120.8(5)
C079 C067 H067 119.6
C074 C067 H067 119.6
C064 C069 C036 120.4(5)
C064 C069 H069 119.8
C036 C069 H069 119.8
C096 C070 H07A 109.5
C096 C070 H07B 109.5
H07A C070 H07B 109.5
C096 C070 H07C 109.5
H07A C070 H07C 109.5
H07B C070 H07C 109.5
C304 C072 C033 122.3(4)
C304 C072 N4 122.7(4)
C033 C072 N4 115.0(4)
C052 C073 C353 111.3(4)
C052 C073 P008 109.7(3)
C353 C073 P008 113.9(4)
C052 C073 H073 107.2
C353 C073 H073 107.2
P008 C073 H073 107.2
C084 C074 C067 119.7(5)
C084 C074 H074 120.1
C067 C074 H074 120.1
C106 C075 C057 110.2(5)
C106 C075 P007 109.6(3)
C057 C075 P007 111.1(4)
C106 C075 H075 108.7
C057 C075 H075 108.7
P007 C075 H075 108.7
C042 C078 C352 111.7(5)
C042 C078 P007 108.8(4)
C352 C078 P007 114.4(4)
C042 C078 H078 107.2
C352 C078 H078 107.2
P007 C078 H078 107.2
C067 C079 C047 120.3(5)
C067 C079 N6 124.1(5)
C047 C079 N6 115.6(4)
C062 C081 C030 119.9(5)
C062 C081 H081 120.0
C030 C081 H081 120.0
C123 C082 C063 120.7(5)
C123 C082 H082 119.6
C063 C082 H082 119.6
C302 C083 H08A 109.5
C302 C083 H08B 109.5
H08A C083 H08B 109.5
C302 C083 H08C 109.5
H08A C083 H08C 109.5
H08B C083 H08C 109.5
C074 C084 C305 120.8(5)
C074 C084 H084 119.6
C305 C084 H084 119.6
C104 C085 C038 120.6(4)
C104 C085 H085 119.7
C038 C085 H085 119.7
N7 C086 C041 117.9(4)
N7 C086 C088 124.7(5)
C041 C086 C088 117.4(5)
N7 C087 P010 103.8(3)
N7 C087 H08D 111.0
P010 C087 H08D 111.0
N7 C087 H08E 111.0
P010 C087 H08E 111.0
H08D C087 H08E 109.0
C040 C088 C086 119.7(5)
C040 C088 H088 120.1
C086 C088 H088 120.1
O2 C089 Co1 176.9(5)
C029 C090 H09A 109.5
C029 C090 H09B 109.5
H09A C090 H09B 109.5
C029 C090 H09C 109.5
H09A C090 H09C 109.5
H09B C090 H09C 109.5
O4 C091 Co2 178.1(5)
N1 C092 P008 102.4(3)
N1 C092 H09D 111.3
P008 C092 H09D 111.3
N1 C092 H09E 111.3
P008 C092 H09E 111.3
H09D C092 H09E 109.2
C060 C093 H09F 109.5
C060 C093 H09G 109.5
H09F C093 H09G 109.5
C060 C093 H09H 109.5
H09F C093 H09H 109.5
H09G C093 H09H 109.5
C040 C094 C112 120.0(5)
C040 C094 H094 120.0
C112 C094 H094 120.0
C355 C095 H09I 109.5
C355 C095 H09J 109.5
H09I C095 H09J 109.5
C355 C095 H09K 109.5
H09I C095 H09K 109.5
H09J C095 H09K 109.5
C354 C096 C070 110.4(5)
C354 C096 P010 111.2(4)
C070 C096 P010 109.9(4)
C354 C096 H096 108.4
C070 C096 H096 108.4
P010 C096 H096 108.4
C104 C100 C066 119.1(5)
C104 C100 H100 120.5
C066 C100 H100 120.5
C031 C103 H10A 109.5
C031 C103 H10B 109.5
H10A C103 H10B 109.5
C031 C103 H10C 109.5
H10A C103 H10C 109.5
H10B C103 H10C 109.5
C100 C104 C085 120.8(4)
C100 C104 H104 119.6
C085 C104 H104 119.6
C075 C106 H10D 109.5
C075 C106 H10E 109.5
H10D C106 H10E 109.5
C075 C106 H10F 109.5
H10D C106 H10F 109.5
H10E C106 H10F 109.5
C055 C109 C064 118.6(5)
C055 C109 H109 120.7
C064 C109 H109 120.7
O7 C111 Co2 177.5(5)
C041 C112 C094 119.1(5)
C041 C112 H112 120.5
C094 C112 H112 120.5
O6 C113 Co2 177.7(6)
C029 C114 H11A 109.5
C029 C114 H11B 109.5
H11A C114 H11B 109.5
C029 C114 H11C 109.5
H11A C114 H11C 109.5
H11B C114 H11C 109.5
C032 C115 C053 112.1(4)
C032 C115 P005 114.7(4)
C053 C115 P005 111.6(4)
C032 C115 H115 105.9
C053 C115 H115 105.9
P005 C115 H115 105.9
C121 C119 C048 112.1(4)
C121 C119 P008 109.8(4)
C048 C119 P008 107.9(3)
C121 C119 H119 109.0
C048 C119 H119 109.0
P008 C119 H119 109.0
C119 C121 H12A 109.5
C119 C121 H12B 109.5
H12A C121 H12B 109.5
C119 C121 H12C 109.5
H12A C121 H12C 109.5
H12B C121 H12C 109.5
C060 C122 H12D 109.5
C060 C122 H12E 109.5
H12D C122 H12E 109.5
C060 C122 H12F 109.5
H12D C122 H12F 109.5
H12E C122 H12F 109.5
C082 C123 C030 120.8(5)
C082 C123 H123 119.6
C030 C123 H123 119.6
N8 C125 P006 103.2(3)
N8 C125 H12G 111.1
P006 C125 H12G 111.1
N8 C125 H12H 111.1
P006 C125 H12H 111.1
H12G C125 H12H 109.1
O5 C129 Co2 178.8(5)
O1 C300 Co1 178.1(5)
N2 C301 P007 103.9(3)
N2 C301 H30A 111.0
P007 C301 H30A 111.0
N2 C301 H30B 111.0
P007 C301 H30B 111.0
H30A C301 H30B 109.0
C083 C302 C061 110.9(5)
C083 C302 P009 114.8(4)
C061 C302 P009 109.7(4)
C083 C302 H302 107.0
C061 C302 H302 107.0
P009 C302 H302 107.0
C066 C303 C038 121.8(4)
C066 C303 N4 122.9(4)
C038 C303 N4 115.0(4)
C072 C304 C043 119.5(4)
C072 C304 H304 120.3
C043 C304 H304 120.3
C084 C305 C047 120.3(5)
C084 C305 H305 119.9
C047 C305 H305 119.9
O3 C350 Co1 177.9(5)
O8 C351 Co1 177.9(6)
C078 C352 H35G 109.5
C078 C352 H35H 109.5
H35G C352 H35H 109.5
C078 C352 H35I 109.5
H35G C352 H35I 109.5
H35H C352 H35I 109.5
C073 C353 H35D 109.5
C073 C353 H35E 109.5
H35D C353 H35E 109.5
C073 C353 H35F 109.5
H35D C353 H35F 109.5
H35E C353 H35F 109.5
C096 C354 H35A 109.5
C096 C354 H35B 109.5
H35A C354 H35B 109.5
C096 C354 H35C 109.5
H35A C354 H35C 109.5
H35B C354 H35C 109.5
C095 C355 C046 111.3(5)
C095 C355 P006 110.4(4)
C046 C355 P006 109.0(3)
C095 C355 H355 108.7
C046 C355 H355 108.7
P006 C355 H355 108.7
C031 C356 H35J 109.5
C031 C356 H35K 109.5
H35J C356 H35K 109.5
C031 C356 H35L 109.5
H35J C356 H35L 109.5
H35K C356 H35L 109.5
C605 C600 C601 120.6(6)
C605 C600 H600 119.7
C601 C600 H600 119.7
C602 C601 C600 121.5(6)
C602 C601 H601 119.3
C600 C601 H601 119.3
C601 C602 C603 117.0(7)
C601 C602 H602 121.5
C603 C602 H602 121.5
C604 C603 C602 123.2(7)
C604 C603 H603 118.4
C602 C603 H603 118.4
C603 C604 C605 119.2(7)
C603 C604 H604 120.4
C605 C604 H604 120.4
C604 C605 C600 118.4(6)
C604 C605 C607 119.0(6)
C600 C605 C607 122.5(6)
C605 C607 H60A 109.5
C605 C607 H60B 109.5
H60A C607 H60B 109.5
C605 C607 H60C 109.5
H60A C607 H60C 109.5
H60B C607 H60C 109.5
C038 N1 C092 117.4(4)
C038 N1 Th1 120.3(3)
C092 N1 Th1 121.8(3)
C036 N2 C301 118.7(4)
C036 N2 Th1 118.4(3)
C301 N2 Th1 122.4(3)
C033 N3 C035 117.8(4)
C033 N3 Th1 119.2(3)
C035 N3 Th1 121.6(3)
C303 N4 C034 111.2(3)
C303 N4 C072 113.1(3)
C034 N4 C072 112.6(3)
C303 N4 Th1 106.6(3)
C034 N4 Th1 106.5(3)
C072 N4 Th1 106.3(3)
C047 N5 C051 118.6(4)
C047 N5 Th2 120.1(3)
C051 N5 Th2 120.8(3)
C062 N6 C079 114.1(4)
C062 N6 C041 112.2(4)
C079 N6 C041 111.1(4)
C062 N6 Th2 105.2(3)
C079 N6 Th2 106.0(3)
C041 N6 Th2 107.7(3)
C086 N7 C087 116.6(4)
C086 N7 Th2 121.4(3)
C087 N7 Th2 121.4(3)
C063 N8 C125 117.3(4)
C063 N8 Th2 119.5(3)
C125 N8 Th2 121.3(3)
C300 O1 Th1 170.3(3)
C111 O7 Th2 170.2(3)
C051 P005 C115 104.0(2)
C051 P005 C031 102.8(2)
C115 P005 C031 106.7(2)
C051 P005 Th2 76.33(15)
C115 P005 Th2 125.98(17)
C031 P005 Th2 126.28(19)
C355 P006 C029 104.6(2)
C355 P006 C125 105.4(2)
C029 P006 C125 105.6(2)
C355 P006 Th2 133.13(18)
C029 P006 Th2 119.39(17)
C125 P006 Th2 78.81(15)
C075 P007 C078 104.8(2)
C075 P007 C301 104.3(2)
C078 P007 C301 106.1(2)
C075 P007 Th1 127.65(17)
C078 P007 Th1 125.05(18)
C301 P007 Th1 78.46(15)
C073 P008 C119 106.4(2)
C073 P008 C092 105.8(2)
C119 P008 C092 105.0(2)
C073 P008 Th1 125.88(16)
C119 P008 Th1 123.99(17)
C092 P008 Th1 80.64(15)
C050 P009 C035 103.3(3)
C050 P009 C302 106.1(2)
C035 P009 C302 107.2(2)
C050 P009 Th1 126.77(18)
C035 P009 Th1 79.33(15)
C302 P009 Th1 124.14(17)
C087 P010 C096 104.3(2)
C087 P010 C060 103.7(2)
C096 P010 C060 105.7(2)
C087 P010 Th2 78.74(15)
C096 P010 Th2 133.04(17)
C060 P010 Th2 119.24(16)
C300 Co1 C089 108.5(3)
C300 Co1 C350 113.0(2)
C089 Co1 C350 109.4(3)
C300 Co1 C351 108.8(3)
C089 Co1 C351 109.2(3)
C350 Co1 C351 107.8(3)
C111 Co2 C091 110.0(2)
C111 Co2 C113 112.6(2)
C091 Co2 C113 107.4(3)
C111 Co2 C129 113.7(2)
C091 Co2 C129 110.3(3)
C113 Co2 C129 102.6(3)
N3 Th1 N2 103.52(13)
N3 Th1 N1 104.06(13)
N2 Th1 N1 101.61(13)
N3 Th1 O1 114.20(12)
N2 Th1 O1 115.03(12)
N1 Th1 O1 116.67(12)
N3 Th1 N4 64.95(12)
N2 Th1 N4 64.74(12)
N1 Th1 N4 64.41(12)
O1 Th1 N4 178.86(11)
N3 Th1 P008 150.35(10)
N2 Th1 P008 100.94(9)
N1 Th1 P008 54.23(9)
O1 Th1 P008 68.83(8)
N4 Th1 P008 112.29(8)
N3 Th1 P009 53.97(9)
N2 Th1 P009 149.74(9)
N1 Th1 P009 103.53(9)
O1 Th1 P009 67.24(8)
N4 Th1 P009 112.34(8)
P008 Th1 P009 107.31(4)
N3 Th1 P007 98.23(10)
N2 Th1 P007 53.43(9)
N1 Th1 P007 150.23(9)
O1 Th1 P007 69.88(8)
N4 Th1 P007 109.37(8)
P008 Th1 P007 109.78(3)
P009 Th1 P007 105.51(4)
N5 Th2 N8 104.72(14)
N5 Th2 N7 104.49(13)
N8 Th2 N7 100.69(14)
N5 Th2 O7 104.99(12)
N8 Th2 O7 119.38(12)
N7 Th2 O7 120.77(12)
N5 Th2 N6 64.99(13)
N8 Th2 N6 65.15(13)
N7 Th2 N6 64.59(12)
O7 Th2 N6 169.97(11)
N5 Th2 P006 150.02(10)
N8 Th2 P006 54.13(10)
N7 Th2 P006 100.69(10)
O7 Th2 P006 74.93(7)
N6 Th2 P006 113.34(9)
N5 Th2 P010 102.54(10)
N8 Th2 P010 146.53(10)
N7 Th2 P010 53.35(10)
O7 Th2 P010 70.69(7)
N6 Th2 P010 110.87(8)
P006 Th2 P010 105.48(4)
N5 Th2 P005 52.69(10)
N8 Th2 P005 91.44(10)
N7 Th2 P005 156.61(10)
O7 Th2 P005 67.97(7)
N6 Th2 P005 103.79(8)
P006 Th2 P005 102.62(3)
P010 Th2 P005 120.74(3)

loop_
_geom_bond_atom_site_label_1
_geom_bond_atom_site_label_2
_geom_bond_distance
C029 C114 1.524(7)
C029 C090 1.536(7)
C029 P006 1.844(5)
C029 H029 1.0000
C030 C123 1.390(8)
C030 C081 1.398(7)
C030 H030 0.9500
C031 C103 1.493(7)
C031 C356 1.526(8)
C031 P005 1.867(5)
C031 H031 1.0000
C032 C115 1.516(7)
C032 H03A 0.9800
C032 H03B 0.9800
C032 H03C 0.9800
C033 N3 1.389(6)
C033 C072 1.398(6)
C033 C037 1.402(6)
C034 C036 1.388(6)
C034 C055 1.393(6)
C034 N4 1.479(6)
C035 N3 1.471(6)
C035 P009 1.848(5)
C035 H03D 0.9900
C035 H03E 0.9900
C036 N2 1.388(6)
C036 C069 1.407(6)
C037 C065 1.384(6)
C037 H037 0.9500
C038 N1 1.387(6)
C038 C085 1.399(6)
C038 C303 1.405(6)
C040 C094 1.366(7)
C040 C088 1.393(7)
C040 H040 0.9500
C041 C112 1.379(7)
C041 C086 1.397(7)
C041 N6 1.480(6)
C042 C078 1.522(7)
C042 H04A 0.9800
C042 H04B 0.9800
C042 H04C 0.9800
C043 C065 1.387(7)
C043 C304 1.387(6)
C043 H043 0.9500
C045 C050 1.550(7)
C045 H04D 0.9800
C045 H04E 0.9800
C045 H04F 0.9800
C046 C355 1.532(7)
C046 H04G 0.9800
C046 H04H 0.9800
C046 H04I 0.9800
C047 N5 1.398(6)
C047 C305 1.408(7)
C047 C079 1.409(7)
C048 C119 1.533(7)
C048 H04J 0.9800
C048 H04K 0.9800
C048 H04L 0.9800
C050 C059 1.552(7)
C050 P009 1.828(5)
C050 H050 1.0000
C051 N5 1.477(6)
C051 P005 1.841(5)
C051 H05A 0.9900
C051 H05B 0.9900
C052 C073 1.532(7)
C052 H05C 0.9800
C052 H05D 0.9800
C052 H05E 0.9800
C053 C115 1.533(7)
C053 H05F 0.9800
C053 H05G 0.9800
C053 H05H 0.9800
C055 C109 1.375(6)
C055 H055 0.9500
C057 C075 1.529(7)
C057 H05I 0.9800
C057 H05J 0.9800
C057 H05K 0.9800
C059 H05L 0.9800
C059 H05M 0.9800
C059 H05N 0.9800
C060 C122 1.524(6)
C060 C093 1.532(7)
C060 P010 1.862(5)
C060 H060 1.0000
C061 C302 1.535(7)
C061 H06A 0.9800
C061 H06B 0.9800
C061 H06C 0.9800
C062 C081 1.378(7)
C062 C063 1.410(7)
C062 N6 1.470(6)
C063 N8 1.392(6)
C063 C082 1.407(7)
C064 C069 1.385(7)
C064 C109 1.392(7)
C064 H064 0.9500
C065 H065 0.9500
C066 C303 1.371(6)
C066 C100 1.393(6)
C066 H066 0.9500
C067 C079 1.375(7)
C067 C074 1.395(7)
C067 H067 0.9500
C069 H069 0.9500
C070 C096 1.530(7)
C070 H07A 0.9800
C070 H07B 0.9800
C070 H07C 0.9800
C072 C304 1.382(6)
C072 N4 1.482(6)
C073 C353 1.536(7)
C073 P008 1.843(5)
C073 H073 1.0000
C074 C084 1.358(7)
C074 H074 0.9500
C075 C106 1.529(7)
C075 P007 1.841(5)
C075 H075 1.0000
C078 C352 1.551(7)
C078 P007 1.846(5)
C078 H078 1.0000
C079 N6 1.470(6)
C081 H081 0.9500
C082 C123 1.381(7)
C082 H082 0.9500
C083 C302 1.507(7)
C083 H08A 0.9800
C083 H08B 0.9800
C083 H08C 0.9800
C084 C305 1.395(7)
C084 H084 0.9500
C085 C104 1.392(6)
C085 H085 0.9500
C086 N7 1.391(6)
C086 C088 1.401(7)
C087 N7 1.460(6)
C087 P010 1.828(5)
C087 H08D 0.9900
C087 H08E 0.9900
C088 H088 0.9500
C089 O2 1.166(6)
C089 Co1 1.768(7)
C090 H09A 0.9800
C090 H09B 0.9800
C090 H09C 0.9800
C091 O4 1.150(6)
C091 Co2 1.763(6)
C092 N1 1.469(6)
C092 P008 1.848(5)
C092 H09D 0.9900
C092 H09E 0.9900
C093 H09F 0.9800
C093 H09G 0.9800
C093 H09H 0.9800
C094 C112 1.385(7)
C094 H094 0.9500
C095 C355 1.528(7)
C095 H09I 0.9800
C095 H09J 0.9800
C095 H09K 0.9800
C096 C354 1.528(7)
C096 P010 1.830(5)
C096 H096 1.0000
C100 C104 1.382(6)
C100 H100 0.9500
C103 H10A 0.9800
C103 H10B 0.9800
C103 H10C 0.9800
C104 H104 0.9500
C106 H10D 0.9800
C106 H10E 0.9800
C106 H10F 0.9800
C109 H109 0.9500
C111 O7 1.133(6)
C111 Co2 1.752(6)
C112 H112 0.9500
C113 O6 1.165(6)
C113 Co2 1.773(6)
C114 H11A 0.9800
C114 H11B 0.9800
C114 H11C 0.9800
C115 P005 1.857(5)
C115 H115 1.0000
C119 C121 1.532(7)
C119 P008 1.846(5)
C119 H119 1.0000
C121 H12A 0.9800
C121 H12B 0.9800
C121 H12C 0.9800
C122 H12D 0.9800
C122 H12E 0.9800
C122 H12F 0.9800
C123 H123 0.9500
C125 N8 1.472(6)
C125 P006 1.847(5)
C125 H12G 0.9900
C125 H12H 0.9900
C129 O5 1.166(6)
C129 Co2 1.774(6)
C300 O1 1.196(6)
C300 Co1 1.713(6)
C301 N2 1.458(6)
C301 P007 1.846(5)
C301 H30A 0.9900
C301 H30B 0.9900
C302 P009 1.866(5)
C302 H302 1.0000
C303 N4 1.472(5)
C304 H304 0.9500
C305 H305 0.9500
C350 O3 1.146(6)
C350 Co1 1.770(6)
C351 O8 1.151(6)
C351 Co1 1.778(6)
C352 H35G 0.9800
C352 H35H 0.9800
C352 H35I 0.9800
C353 H35D 0.9800
C353 H35E 0.9800
C353 H35F 0.9800
C354 H35A 0.9800
C354 H35B 0.9800
C354 H35C 0.9800
C355 P006 1.841(5)
C355 H355 1.0000
C356 H35J 0.9800
C356 H35K 0.9800
C356 H35L 0.9800
C600 C605 1.393(8)
C600 C601 1.404(8)
C600 H600 0.9500
C601 C602 1.337(8)
C601 H601 0.9500
C602 C603 1.410(8)
C602 H602 0.9500
C603 C604 1.365(8)
C603 H603 0.9500
C604 C605 1.382(8)
C604 H604 0.9500
C605 C607 1.460(8)
C607 H60A 0.9800
C607 H60B 0.9800
C607 H60C 0.9800
N1 Th1 2.355(4)
N2 Th1 2.351(4)
N3 Th1 2.341(4)
N4 Th1 2.636(4)
N5 Th2 2.307(4)
N6 Th2 2.667(4)
N7 Th2 2.352(4)
N8 Th2 2.332(4)
O1 Th1 2.590(3)
O7 Th2 2.596(3)
P005 Th2 3.2254(13)
P006 Th2 3.1687(13)
P007 Th1 3.2083(13)
P008 Th1 3.1346(13)
P009 Th1 3.1629(14)
P010 Th2 3.1899(13)

loop_
_platon_squeeze_void_nr
_platon_squeeze_void_average_x
_platon_squeeze_void_average_y
_platon_squeeze_void_average_z
_platon_squeeze_void_volume
_platon_squeeze_void_count_electrons
_platon_squeeze_void_content
1 0.081 0.182 0.106 202 61 ' '
2 -0.081 0.818 0.894 202 61 ' '
3 0.108 0.571 0.556 8 1 ' '
4 0.891 0.429 0.444 8 1 ' '

loop_
_cod_changelog_entry_id
_cod_changelog_entry_author
_cod_changelog_entry_date
_cod_changelog_entry_text
1 'Vaitkus, Antanas' 2022-05-09T04:30:00+03:00
;
 Removed the '&#x00E2;&#x0080;&#x0098;' and '&#x00E2;&#x0080;&#x0099;'
 sequences from the value of the '_chemical_name_common' data item.
;
